data_2232727
loop_
_publ_author_name
'Fun, Hoong-Kun'
'Loh, Wan-Sin'
'Garudachari, B.'
'Isloor, Arun M.'
'Satyanarayan, M. N.'

_publ_section_title
;
 2-(4-Fluorophenyl)-2-oxoethyl 4-methoxybenzoate
;
_journal_coeditor_code HB6504
_journal_issue 12
_journal_name_full 'Acta Crystallographica Section E'
_journal_page_first o3456
_journal_paper_doi 10.1107/S1600536811049233
_journal_volume 67
_journal_year 2011
_chemical_formula_iupac 'C16 H13 F O4'
_chemical_formula_moiety 'C16 H13 F O4'
_chemical_formula_sum 'C16 H13 F O4'
_chemical_formula_weight 288.26
_chemical_name_systematic
;
2-(4-Fluorophenyl)-2-oxoethyl 4-methoxybenzoate
;
_space_group_IT_number 14
_symmetry_cell_setting monoclinic
_symmetry_space_group_name_Hall '-P 2ybc'
_symmetry_space_group_name_H-M 'P 1 21/c 1'
_atom_sites_solution_hydrogens geom
_atom_sites_solution_primary direct
_atom_sites_solution_secondary difmap
_audit_creation_method SHELXL-97
_cell_angle_alpha 90.00
_cell_angle_beta 118.842(2)
_cell_angle_gamma 90.00
_cell_formula_units_Z 4
_cell_length_a 9.3523(2)
_cell_length_b 10.1949(2)
_cell_length_c 15.6465(4)
_cell_measurement_reflns_used 3370
_cell_measurement_temperature 100.0(10)
_cell_measurement_theta_max 32.08
_cell_measurement_theta_min 2.49
_cell_volume 1306.77(6)
_computing_cell_refinement 'SAINT (Bruker, 2009)'
_computing_data_collection 'APEX2 (Bruker, 2009)'
_computing_data_reduction 'SAINT (Bruker, 2009)'
_computing_molecular_graphics 'SHELXTL (Sheldrick, 2008)'
_computing_publication_material
;
SHELXTL (Sheldrick, 2008) and PLATON (Spek, 2009)
;
_computing_structure_refinement 'SHELXTL (Sheldrick, 2008)'
_computing_structure_solution 'SHELXTL (Sheldrick, 2008)'
_diffrn_ambient_temperature 100.00(10)
_diffrn_measured_fraction_theta_full 0.993
_diffrn_measured_fraction_theta_max 0.993
_diffrn_measurement_device_type 'Bruker SMART APEXII CCD'
_diffrn_measurement_method '\f and \w scans'
_diffrn_radiation_monochromator graphite
_diffrn_radiation_source 'fine-focus sealed tube'
_diffrn_radiation_type MoK\a
_diffrn_radiation_wavelength 0.71073
_diffrn_reflns_av_R_equivalents 0.0614
_diffrn_reflns_av_sigmaI/netI 0.0603
_diffrn_reflns_limit_h_max 14
_diffrn_reflns_limit_h_min -14
_diffrn_reflns_limit_k_max 10
_diffrn_reflns_limit_k_min -15
_diffrn_reflns_limit_l_max 23
_diffrn_reflns_limit_l_min -23
_diffrn_reflns_number 18005
_diffrn_reflns_theta_full 32.44
_diffrn_reflns_theta_max 32.44
_diffrn_reflns_theta_min 2.49
_diffrn_standards_number 0
_exptl_absorpt_coefficient_mu 0.114
_exptl_absorpt_correction_T_max 0.9835
_exptl_absorpt_correction_T_min 0.9673
_exptl_absorpt_correction_type multi-scan
_exptl_absorpt_process_details '(<i>SADABS</i>; Bruker, 2009)'
_exptl_crystal_colour yellow
_exptl_crystal_density_diffrn 1.465
_exptl_crystal_density_method 'not measured'
_exptl_crystal_description block
_exptl_crystal_F_000 600
_exptl_crystal_size_max 0.29
_exptl_crystal_size_mid 0.25
_exptl_crystal_size_min 0.15
_refine_diff_density_max 0.528
_refine_diff_density_min -0.294
_refine_ls_extinction_method none
_refine_ls_goodness_of_fit_ref 1.030
_refine_ls_hydrogen_treatment constr
_refine_ls_matrix_type full
_refine_ls_number_parameters 191
_refine_ls_number_reflns 4669
_refine_ls_number_restraints 0
_refine_ls_restrained_S_all 1.030
_refine_ls_R_factor_all 0.0864
_refine_ls_R_factor_gt 0.0549
_refine_ls_shift/su_max_lt 0.001
_refine_ls_shift/su_mean 0.000
_refine_ls_structure_factor_coef Fsqd
_refine_ls_weighting_details 'calc w=1/[\s^2^(Fo^2^)+(0.0735P)^2^+0.1795P] where P=(Fo^2^+2Fc^2^)/3'
_refine_ls_weighting_scheme calc
_refine_ls_wR_factor_gt 0.1322
_refine_ls_wR_factor_ref 0.1513
_reflns_number_gt 3194
_reflns_number_total 4669
_reflns_threshold_expression I>2\s(I)
_cod_data_source_file hb6504.cif
_cod_data_source_block I
_cod_original_cell_volume 1306.77(5)
_cod_original_sg_symbol_H-M 'P 21/c'
_cod_database_code 2232727
_cod_database_fobs_code 2232727

loop_
_symmetry_equiv_pos_as_xyz
'x, y, z'
'-x, y+1/2, -z+1/2'
'-x, -y, -z'
'x, -y-1/2, z-1/2'

loop_
_atom_site_type_symbol
_atom_site_label
_atom_site_fract_x
_atom_site_fract_y
_atom_site_fract_z
_atom_site_U_iso_or_equiv
_atom_site_adp_type
_atom_site_calc_flag
_atom_site_refinement_flags
_atom_site_occupancy
_atom_site_symmetry_multiplicity
F F1 0.36713(11) 0.06839(8) 0.92948(7) 0.0261(2) Uani d . 1 1
O O1 0.82633(13) 0.73381(9) 0.99094(8) 0.0196(2) Uani d . 1 1
O O2 0.58433(13) 0.61282(11) 0.84358(8) 0.0266(3) Uani d . 1 1
O O3 0.94829(13) 0.65098(10) 0.90861(8) 0.0242(2) Uani d . 1 1
O O4 0.85652(13) 1.24512(10) 0.77160(8) 0.0223(2) Uani d . 1 1
C C1 0.44544(17) 0.37022(14) 0.84080(11) 0.0197(3) Uani d . 1 1
H H1A 0.4037 0.4188 0.7818 0.024 Uiso calc R 1 1
C C2 0.37612(18) 0.25071(14) 0.84149(11) 0.0207(3) Uani d . 1 1
H H2A 0.2882 0.2159 0.7837 0.025 Uiso calc R 1 1
C C3 0.43844(18) 0.18361(13) 0.92864(11) 0.0192(3) Uani d . 1 1
C C4 0.56758(18) 0.22904(14) 1.01457(11) 0.0203(3) Uani d . 1 1
H H4A 0.6071 0.1801 1.0733 0.024 Uiso calc R 1 1
C C5 0.63790(18) 0.34841(14) 1.01258(11) 0.0192(3) Uani d . 1 1
H H5A 0.7281 0.3810 1.0703 0.023 Uiso calc R 1 1
C C6 0.57633(16) 0.42079(13) 0.92587(10) 0.0170(3) Uani d . 1 1
C C7 0.64362(17) 0.55037(13) 0.91908(10) 0.0176(3) Uani d . 1 1
C C8 0.79205(17) 0.60283(13) 1.00908(11) 0.0187(3) Uani d . 1 1
H H8A 0.7709 0.6026 1.0653 0.022 Uiso calc R 1 1
H H8B 0.8874 0.5458 1.0253 0.022 Uiso calc R 1 1
C C9 0.89159(16) 0.74423(13) 0.93063(10) 0.0177(3) Uani d . 1 1
C C10 0.88512(16) 0.87944(13) 0.89496(10) 0.0162(3) Uani d . 1 1
C C11 0.96253(17) 0.90621(14) 0.83957(11) 0.0186(3) Uani d . 1 1
H H11A 1.0230 0.8393 0.8290 0.022 Uiso calc R 1 1
C C12 0.95157(17) 1.02951(14) 0.80006(11) 0.0199(3) Uani d . 1 1
H H12A 1.0049 1.0474 0.7628 0.024 Uiso calc R 1 1
C C13 0.86196(16) 1.12769(13) 0.81507(10) 0.0173(3) Uani d . 1 1
C C14 0.78543(17) 1.10306(13) 0.87092(10) 0.0170(3) Uani d . 1 1
H H14A 0.7259 1.1704 0.8818 0.020 Uiso calc R 1 1
C C15 0.79728(16) 0.97864(13) 0.91055(10) 0.0170(3) Uani d . 1 1
H H15A 0.7451 0.9611 0.9485 0.020 Uiso calc R 1 1
C C16 0.7667(2) 1.34901(14) 0.78505(12) 0.0240(3) Uani d . 1 1
H H16A 0.7724 1.4275 0.7507 0.036 Uiso calc R 1 1
H H16B 0.8136 1.3683 0.8548 0.036 Uiso calc R 1 1
H H16C 0.6525 1.3224 0.7589 0.036 Uiso calc R 1 1

loop_
_atom_site_aniso_label
_atom_site_aniso_U_11
_atom_site_aniso_U_22
_atom_site_aniso_U_33
_atom_site_aniso_U_12
_atom_site_aniso_U_13
_atom_site_aniso_U_23
F1 0.0259(5) 0.0168(4) 0.0324(5) -0.0055(3) 0.0114(4) 0.0027(4)
O1 0.0248(5) 0.0132(4) 0.0226(5) -0.0019(4) 0.0127(4) 0.0008(4)
O2 0.0247(5) 0.0252(5) 0.0243(6) -0.0029(4) 0.0074(4) 0.0073(4)
O3 0.0250(5) 0.0178(5) 0.0330(6) 0.0038(4) 0.0166(5) 0.0028(4)
O4 0.0279(6) 0.0165(5) 0.0305(6) 0.0026(4) 0.0203(5) 0.0046(4)
C1 0.0189(6) 0.0205(6) 0.0190(6) 0.0015(5) 0.0087(5) 0.0032(5)
C2 0.0177(6) 0.0206(7) 0.0207(7) -0.0013(5) 0.0068(5) -0.0009(5)
C3 0.0193(6) 0.0136(6) 0.0261(7) -0.0010(5) 0.0119(6) 0.0000(5)
C4 0.0227(7) 0.0173(6) 0.0196(7) 0.0014(5) 0.0091(6) 0.0029(5)
C5 0.0198(6) 0.0170(6) 0.0191(6) 0.0002(5) 0.0080(5) 0.0001(5)
C6 0.0164(6) 0.0160(6) 0.0203(6) -0.0001(5) 0.0100(5) 0.0006(5)
C7 0.0167(6) 0.0165(6) 0.0204(6) 0.0023(5) 0.0096(5) 0.0016(5)
C8 0.0218(6) 0.0134(5) 0.0201(7) -0.0006(5) 0.0093(5) 0.0023(5)
C9 0.0150(6) 0.0164(6) 0.0198(6) -0.0012(5) 0.0069(5) -0.0003(5)
C10 0.0141(6) 0.0144(6) 0.0181(6) -0.0007(5) 0.0062(5) -0.0003(5)
C11 0.0157(6) 0.0173(6) 0.0228(7) 0.0002(5) 0.0094(5) -0.0011(5)
C12 0.0184(6) 0.0205(6) 0.0252(7) -0.0010(5) 0.0140(6) 0.0003(6)
C13 0.0174(6) 0.0150(6) 0.0190(6) -0.0016(5) 0.0084(5) 0.0009(5)
C14 0.0177(6) 0.0150(6) 0.0198(6) 0.0004(5) 0.0103(5) -0.0006(5)
C15 0.0175(6) 0.0167(6) 0.0173(6) -0.0017(5) 0.0087(5) -0.0008(5)
C16 0.0302(8) 0.0172(6) 0.0301(8) 0.0041(6) 0.0188(7) 0.0034(6)

loop_
_atom_type_symbol
_atom_type_description
_atom_type_scat_dispersion_real
_atom_type_scat_dispersion_imag
_atom_type_scat_source
C C 0.0033 0.0016 'International Tables Vol C Tables 4.2.6.8 and 6.1.1.4'
H H 0.0000 0.0000 'International Tables Vol C Tables 4.2.6.8 and 6.1.1.4'
O O 0.0106 0.0060 'International Tables Vol C Tables 4.2.6.8 and 6.1.1.4'
F F 0.0171 0.0103 'International Tables Vol C Tables 4.2.6.8 and 6.1.1.4'

loop_
_geom_angle_atom_site_label_1
_geom_angle_atom_site_label_2
_geom_angle_atom_site_label_3
_geom_angle
C9 O1 C8 115.50(11)
C13 O4 C16 117.37(11)
C2 C1 C6 120.98(13)
C2 C1 H1A 119.5
C6 C1 H1A 119.5
C3 C2 C1 117.96(14)
C3 C2 H2A 121.0
C1 C2 H2A 121.0
F1 C3 C2 117.70(13)
F1 C3 C4 118.95(13)
C2 C3 C4 123.34(13)
C3 C4 C5 118.14(13)
C3 C4 H4A 120.9
C5 C4 H4A 120.9
C4 C5 C6 120.31(13)
C4 C5 H5A 119.8
C6 C5 H5A 119.8
C5 C6 C1 119.25(13)
C5 C6 C7 123.09(13)
C1 C6 C7 117.66(12)
O2 C7 C6 121.60(13)
O2 C7 C8 120.06(13)
C6 C7 C8 118.34(12)
O1 C8 C7 109.63(11)
O1 C8 H8A 109.7
C7 C8 H8A 109.7
O1 C8 H8B 109.7
C7 C8 H8B 109.7
H8A C8 H8B 108.2
O3 C9 O1 122.76(13)
O3 C9 C10 124.49(13)
O1 C9 C10 112.75(12)
C15 C10 C11 119.40(13)
C15 C10 C9 122.01(13)
C11 C10 C9 118.50(12)
C12 C11 C10 120.38(13)
C12 C11 H11A 119.8
C10 C11 H11A 119.8
C11 C12 C13 119.84(13)
C11 C12 H12A 120.1
C13 C12 H12A 120.1
O4 C13 C14 124.28(12)
O4 C13 C12 115.20(12)
C14 C13 C12 120.52(13)
C15 C14 C13 119.25(13)
C15 C14 H14A 120.4
C13 C14 H14A 120.4
C14 C15 C10 120.60(13)
C14 C15 H15A 119.7
C10 C15 H15A 119.7
O4 C16 H16A 109.5
O4 C16 H16B 109.5
H16A C16 H16B 109.5
O4 C16 H16C 109.5
H16A C16 H16C 109.5
H16B C16 H16C 109.5

loop_
_geom_bond_atom_site_label_1
_geom_bond_atom_site_label_2
_geom_bond_distance
F1 C3 1.3541(16)
O1 C9 1.3528(18)
O1 C8 1.4333(16)
O2 C7 1.2150(17)
O3 C9 1.2165(17)
O4 C13 1.3657(16)
O4 C16 1.4290(18)
C1 C2 1.383(2)
C1 C6 1.401(2)
C1 H1A 0.9500
C2 C3 1.378(2)
C2 H2A 0.9500
C3 C4 1.384(2)
C4 C5 1.391(2)
C4 H4A 0.9500
C5 C6 1.401(2)
C5 H5A 0.9500
C6 C7 1.4889(19)
C7 C8 1.520(2)
C8 H8A 0.9900
C8 H8B 0.9900
C9 C10 1.4773(19)
C10 C15 1.3966(19)
C10 C11 1.3983(19)
C11 C12 1.383(2)
C11 H11A 0.9500
C12 C13 1.396(2)
C12 H12A 0.9500
C13 C14 1.3936(19)
C14 C15 1.3926(19)
C14 H14A 0.9500
C15 H15A 0.9500
C16 H16A 0.9800
C16 H16B 0.9800
C16 H16C 0.9800

loop_
_geom_hbond_atom_site_label_D
_geom_hbond_atom_site_label_H
_geom_hbond_atom_site_label_A
_geom_hbond_site_symmetry_A
_geom_hbond_distance_DH
_geom_hbond_distance_HA
_geom_hbond_distance_DA
_geom_hbond_angle_DHA
_geom_hbond_publ_flag
C4 H4A F1 3_657 0.95 2.55 3.1334(17) 120 yes
C8 H8B O3 3_767 0.99 2.43 3.3517(19) 154 yes
C11 H11A O4 2_746 0.95 2.53 3.380(2) 150 yes
C1 H1A Cg2 2_646 0.95 2.59 3.3693(17) 139 yes
C8 H8A Cg1 3_667 0.99 2.83 3.5309(19) 128 yes

loop_
_geom_torsion_atom_site_label_1
_geom_torsion_atom_site_label_2
_geom_torsion_atom_site_label_3
_geom_torsion_atom_site_label_4
_geom_torsion
C6 C1 C2 C3 0.7(2)
C1 C2 C3 F1 178.20(13)
C1 C2 C3 C4 -0.9(2)
F1 C3 C4 C5 -179.17(13)
C2 C3 C4 C5 -0.1(2)
C3 C4 C5 C6 1.2(2)
C4 C5 C6 C1 -1.3(2)
C4 C5 C6 C7 178.76(13)
C2 C1 C6 C5 0.3(2)
C2 C1 C6 C7 -179.77(13)
C5 C6 C7 O2 -177.62(14)
C1 C6 C7 O2 2.5(2)
C5 C6 C7 C8 3.5(2)
C1 C6 C7 C8 -176.36(12)
C9 O1 C8 C7 -73.21(15)
O2 C7 C8 O1 7.51(19)
C6 C7 C8 O1 -173.62(11)
C8 O1 C9 O3 -14.3(2)
C8 O1 C9 C10 165.35(11)
O3 C9 C10 C15 170.19(14)
O1 C9 C10 C15 -9.49(19)
O3 C9 C10 C11 -6.4(2)
O1 C9 C10 C11 173.95(12)
C15 C10 C11 C12 -0.4(2)
C9 C10 C11 C12 176.28(13)
C10 C11 C12 C13 -0.4(2)
C16 O4 C13 C14 0.3(2)
C16 O4 C13 C12 -179.80(13)
C11 C12 C13 O4 -178.93(13)
C11 C12 C13 C14 1.0(2)
O4 C13 C14 C15 179.01(13)
C12 C13 C14 C15 -0.9(2)
C13 C14 C15 C10 0.2(2)
C11 C10 C15 C14 0.4(2)
C9 C10 C15 C14 -176.08(13)

loop_
_cod_related_entry_id
_cod_related_entry_database
_cod_related_entry_code
1 ChemSpider 30657229
